data_4320448
loop_
_publ_author_name
'Fabr\'icio R. Sensato'
'Quezia B. Cass'
'Elson Longo'
'Julio Zukerman-Schpector'
'Rogerio Custodio'
'Juan Andr\'es'
'Marcelo Zaldini Hernandes'
'Ricardo L. Longo'

_publ_contact_author
;
   Prof. J. Zukerman-Schpector
   Depto. Qu\'imica
   Universidade Federal de S\~ao Carlos
   Caixa Postal 676
   13565-905 - S\~ao Carlos - SP
   Brazil
;
_publ_contact_author_email julio@power.ufscar.br
_publ_contact_author_fax 55(16)2608350
_publ_contact_author_phone 55(16)2727344
_publ_section_title
;
 Molecular Structure of the Molybdenum Oxo-Diperoxo Compound
 MoO(O2)2(OPy)(H2O): A Computational and X-ray Study
;
_journal_name_full 'Inorganic Chemistry'
_journal_page_first 6022
_journal_page_last 6025
_journal_paper_doi 10.1021/ic010020h
_journal_volume 40
_journal_year 2001
_chemical_compound_source 'Single crystals were obtained from an aqueous/isopropanol solution'
_chemical_formula_sum 'C5 H7 Mo N O7'
_chemical_formula_weight 289.06
_chemical_name_systematic
;
?
;
_space_group_IT_number 62
_symmetry_space_group_name_Hall '-P 2ac 2n'
_symmetry_space_group_name_H-M 'P n m a'
_audit_creation_method 'manual editing of SHELXL97.CIF'
_cell_angle_alpha 90.00
_cell_angle_beta 90.00
_cell_angle_gamma 90.00
_cell_formula_units_Z 4
_cell_length_a 6.9001(9)
_cell_length_b 8.0471(1)
_cell_length_c 16.227(2)
_cell_measurement_temperature 291(1)
_cell_volume 901.02(16)
_exptl_crystal_colour yellow
_exptl_crystal_density_diffrn 2.130
_refine_ls_R_factor_obs 0.0285
_cod_data_source_file ic010020h.cif
_cod_data_source_block JZS1818
_cod_original_cell_volume 901.0(2)
_cod_original_sg_symbol_H-M 'P n m a '
_cod_database_code 4320448

loop_
_symmetry_equiv_pos_as_xyz
'x, y, z'
'1/2-x, 1/2+y, 1/2+z'
'x, 1/2-y, z'
'1/2+x, y, 1/2-z'
'-x, -y, -z'
'1/2+x, 1/2-y, 1/2-z'
'-x, 1/2+y, -z'
'1/2-x, -y, 1/2+z'

loop_
_atom_site_label
_atom_site_type_symbol
_atom_site_fract_x
_atom_site_fract_y
_atom_site_fract_z
_atom_site_U_iso_or_equiv
_atom_site_adp_type
_atom_site_occupancy
_atom_site_symmetry_multiplicity
_atom_site_calc_flag
_atom_site_refinement_flags
_atom_site_disorder_assembly
_atom_site_disorder_group
Mo Mo 0.28341(6) 0.2500 0.40155(2) 0.0265(2) Uani 1 2 d S . .
O1 O 0.1127(6) 0.2500 0.3286(2) 0.0435(9) Uani 1 2 d S . .
O19 O 0.4773(5) 0.2500 0.5165(2) 0.0317(8) Uani 1 2 d S . .
H20 H 0.5626 0.1668 0.5275 0.038 Uiso 1 1 d R . .
O3 O 0.4607(4) 0.4170(4) 0.36353(18) 0.0524(8) Uani 1 1 d . . .
O4 O 0.3182(4) 0.4879(3) 0.42089(18) 0.0453(7) Uani 1 1 d . . .
O7 O 0.0671(5) 0.2500 0.4904(2) 0.0374(8) Uani 1 2 d S . .
N8 N 0.1047(6) 0.2500 0.5723(2) 0.0303(9) Uani 1 2 d S . .
C9 C 0.1202(5) 0.3958(4) 0.6116(2) 0.0371(8) Uani 1 1 d . . .
H9 H 0.1103 0.4950 0.5824 0.045 Uiso 1 1 calc R . .
C10 C 0.1506(6) 0.3977(5) 0.6947(2) 0.0467(9) Uani 1 1 d . . .
H10 H 0.1634 0.4981 0.7226 0.056 Uiso 1 1 calc R . .
C11 C 0.1620(9) 0.2500 0.7368(4) 0.0463(14) Uani 1 2 d S . .
H11 H 0.1776 0.2500 0.7937 0.056 Uiso 1 2 calc SR . .

loop_
_atom_site_aniso_label
_atom_site_aniso_U_11
_atom_site_aniso_U_22
_atom_site_aniso_U_33
_atom_site_aniso_U_23
_atom_site_aniso_U_13
_atom_site_aniso_U_12
Mo 0.0336(3) 0.0155(3) 0.0303(3) 0.000 -0.00652(16) 0.000
O1 0.052(2) 0.0314(19) 0.047(2) 0.000 -0.0175(18) 0.000
O19 0.0299(18) 0.0214(17) 0.0438(19) 0.000 -0.0115(15) 0.000
O3 0.0593(18) 0.0474(18) 0.0505(16) 0.0135(14) -0.0002(14) -0.0196(14)
O4 0.0553(17) 0.0213(13) 0.0593(17) -0.0004(12) -0.0177(13) -0.0039(12)
O7 0.0301(17) 0.048(2) 0.0341(18) 0.000 -0.0048(15) 0.000
N8 0.024(2) 0.034(2) 0.033(2) 0.000 -0.0014(16) 0.000
C9 0.040(2) 0.0262(18) 0.045(2) -0.0038(16) 0.0035(16) 0.0074(17)
C10 0.047(2) 0.047(2) 0.046(2) -0.0138(19) 0.0023(19) 0.004(2)
C11 0.036(3) 0.066(4) 0.037(3) 0.000 0.002(2) 0.000

loop_
_geom_angle_atom_site_label_1
_geom_angle_atom_site_label_2
_geom_angle_atom_site_label_3
_geom_angle
_geom_angle_site_symmetry_1
_geom_angle_site_symmetry_3
_geom_angle_publ_flag
O1 Mo O3 102.82(13) . . ?
O3 Mo O3 88.87(19) . 8_565 ?
O1 Mo O4 101.56(8) . . ?
O3 Mo O4 44.57(12) . . ?
O3 Mo O4 131.22(14) 8_565 . ?
O4 Mo O4 156.68(16) . 8_565 ?
O1 Mo O7 89.16(18) . . ?
O3 Mo O7 132.99(10) . . ?
O4 Mo O7 88.67(9) . . ?
O1 Mo O19 170.80(17) . . ?
O3 Mo O19 83.65(10) . . ?
O4 Mo O19 78.35(8) . . ?
O7 Mo O19 81.64(12) . . ?
O4 O3 Mo 69.00(15) . . ?
O3 O4 Mo 66.42(15) . . ?
N8 O7 Mo 123.0(3) . . ?
C9 N8 O7 118.8(2) . . ?
N8 C9 C10 119.4(4) . . ?
C9 C10 C11 119.4(4) . . ?

loop_
_geom_bond_atom_site_label_1
_geom_bond_atom_site_label_2
_geom_bond_distance
_geom_bond_site_symmetry_2
_geom_bond_publ_flag
Mo O1 1.670(4) . ?
Mo O3 1.919(3) . ?
Mo O4 1.955(3) . ?
Mo O7 2.076(4) . ?
Mo O19 2.295(3) . ?
O3 O4 1.470(4) . ?
O7 N8 1.354(5) . ?
N8 C9 1.339(4) . ?
C9 C10 1.366(5) . ?
C10 C11 1.373(5) . ?

loop_
_geom_torsion_atom_site_label_1
_geom_torsion_atom_site_label_2
_geom_torsion_atom_site_label_3
_geom_torsion_atom_site_label_4
_geom_torsion
_geom_torsion_site_symmetry_1
_geom_torsion_site_symmetry_2
_geom_torsion_site_symmetry_3
_geom_torsion_site_symmetry_4
_geom_torsion_publ_flag
O1 Mo O3 O4 93.54(18) . . . . ?
O3 Mo O3 O4 -163.56(12) 8_565 . . . ?
O4 Mo O3 O4 -148.2(2) 8_565 . . . ?
O7 Mo O3 O4 -7.5(2) . . . . ?
O19 Mo O3 O4 -79.82(15) . . . . ?
O1 Mo O4 O3 -96.6(2) . . . . ?
O3 Mo O4 O3 22.10(17) 8_565 . . . ?
O4 Mo O4 O3 91.0(5) 8_565 . . . ?
O7 Mo O4 O3 174.51(18) . . . . ?
O19 Mo O4 O3 92.78(17) . . . . ?
O1 Mo O7 N8 180.0 . . . . ?
O3 Mo O7 N8 -73.15(15) . . . . ?
O3 Mo O7 N8 73.15(15) 8_565 . . . ?
O4 Mo O7 N8 -78.42(8) . . . . ?
O4 Mo O7 N8 78.42(8) 8_565 . . . ?
O19 Mo O7 N8 0.0 . . . . ?
Mo O7 N8 C9 90.8(4) . . . . ?
Mo O7 N8 C9 -90.8(4) . . . 8_565 ?
C9 N8 C9 C10 -0.8(7) 8_565 . . . ?
O7 N8 C9 C10 177.5(4) . . . . ?
N8 C9 C10 C11 -0.9(7) . . . . ?
C9 C10 C11 C10 2.5(9) . . . 8_565 ?
